data_4300002
loop_
_publ_author_name
'Simon Collinson'
'Nathaniel W. Alcock'
'Ahasuya Raghunathan'
'Pawan K. Kahol'
'Daryle H. Busch'

_publ_section_title
;
Synthesis and Properties of Iron(II) and Manganese(II) Complexes Derived
from a Topologically Constrained Pentadentate Ligand
;
_journal_name_full 'Inorganic Chemistry'
_journal_page_first 757
_journal_page_last 764
_journal_paper_doi 10.1021/ic981410f
_journal_volume 39
_journal_year 2000
_chemical_formula_sum 'C21 H29 Cl F6 Mn N5 P'
_chemical_formula_weight 586.85
_space_group_IT_number 14
_symmetry_cell_setting monoclinic
_symmetry_space_group_name_Hall '-P 2yn'
_symmetry_space_group_name_H-M 'P 1 21/n 1'
_atom_sites_solution_hydrogens geom
_atom_sites_solution_primary direct
_atom_sites_solution_secondary difmap
_audit_creation_method SHELXL
_cell_angle_alpha 90.00
_cell_angle_beta 105.074(10)
_cell_angle_gamma 90.00
_cell_formula_units_Z 4
_cell_length_a 7.745(2)
_cell_length_b 22.786(4)
_cell_length_c 14.639(4)
_cell_measurement_reflns_used 5242
_cell_measurement_temperature 293(2)
_cell_measurement_theta_max 25
_cell_measurement_theta_min 3
_cell_volume 2494.6(10)
_computing_structure_refinement 'SHELXL-96 (Sheldrick, 1996)'
_computing_structure_solution 'SHELXS-96 (Sheldrick, 1990)'
_diffrn_ambient_temperature 293(2)
_diffrn_radiation_monochromator graphite
_diffrn_radiation_source 'fine-focus sealed tube'
_diffrn_radiation_type MoK\a
_diffrn_radiation_wavelength 0.71073
_diffrn_reflns_av_R_equivalents 0.0478
_diffrn_reflns_av_sigmaI/netI 0.0469
_diffrn_reflns_limit_h_max 3
_diffrn_reflns_limit_h_min -9
_diffrn_reflns_limit_k_max 28
_diffrn_reflns_limit_k_min -30
_diffrn_reflns_limit_l_max 17
_diffrn_reflns_limit_l_min -18
_diffrn_reflns_number 9878
_diffrn_reflns_theta_max 25.00
_diffrn_reflns_theta_min 1.70
_exptl_absorpt_coefficient_mu 0.766
_exptl_absorpt_correction_type none
_exptl_crystal_colour red
_exptl_crystal_density_diffrn 1.563
_exptl_crystal_description blocks
_exptl_crystal_F_000 1204
_exptl_crystal_size_max 0.23
_exptl_crystal_size_mid 0.23
_exptl_crystal_size_min 0.23
_refine_diff_density_max 0.684
_refine_diff_density_min -0.441
_refine_diff_density_rms 0.070
_refine_ls_extinction_method none
_refine_ls_goodness_of_fit_all 1.072
_refine_ls_goodness_of_fit_obs 1.090
_refine_ls_matrix_type full
_refine_ls_number_parameters 316
_refine_ls_number_reflns 4306
_refine_ls_number_restraints 0
_refine_ls_restrained_S_all 1.072
_refine_ls_restrained_S_obs 1.090
_refine_ls_R_factor_all 0.0844
_refine_ls_R_factor_obs 0.0616
_refine_ls_shift/esd_max 0.007
_refine_ls_shift/esd_mean 0.001
_refine_ls_structure_factor_coef Fsqd
_refine_ls_weighting_details 'w=1/[\s^2^(Fo^2^)+(0.0457P)^2^+5.8500P] where P=(Fo^2^+2Fc^2^)/3'
_refine_ls_weighting_scheme calc
_refine_ls_wR_factor_all 0.1515
_refine_ls_wR_factor_obs 0.1337
_reflns_number_observed 3311
_reflns_number_total 4306
_reflns_observed_criterion >2sigma(I)
_cod_original_cell_volume 2494.3(10)
_cod_database_code 4300002

loop_
_symmetry_equiv_pos_as_xyz
'x, y, z'
'-x+1/2, y+1/2, -z+1/2'
'-x, -y, -z'
'x-1/2, -y-1/2, z-1/2'

loop_
_atom_site_aniso_label
_atom_site_aniso_U_11
_atom_site_aniso_U_22
_atom_site_aniso_U_33
_atom_site_aniso_U_23
_atom_site_aniso_U_13
_atom_site_aniso_U_12
Mn1 0.0403(4) 0.0406(4) 0.0389(4) 0.0042(3) 0.0102(3) -0.0023(3)
Cl1 0.0397(6) 0.0756(9) 0.0679(8) 0.0053(7) 0.0065(6) -0.0065(6)
P1 0.0707(9) 0.0578(8) 0.0492(8) -0.0053(6) 0.0086(7) -0.0071(7)
F1 0.080(2) 0.100(3) 0.088(2) -0.028(2) -0.0073(19) 0.023(2)
F2 0.189(5) 0.152(5) 0.101(3) -0.002(3) 0.064(3) -0.063(4)
F3 0.092(3) 0.179(5) 0.083(3) -0.014(3) -0.017(2) -0.035(3)
F4 0.082(3) 0.086(3) 0.198(5) -0.044(3) -0.014(3) 0.021(2)
F5 0.156(5) 0.304(8) 0.091(3) 0.059(4) 0.019(3) -0.114(5)
F6 0.143(4) 0.106(3) 0.173(5) -0.068(3) 0.028(4) 0.004(3)
N1 0.048(2) 0.050(2) 0.0332(19) -0.0029(16) 0.0106(16) -0.0050(17)
C2 0.067(3) 0.068(3) 0.030(2) -0.006(2) 0.011(2) -0.009(3)
C3 0.072(3) 0.072(3) 0.036(3) 0.005(2) 0.017(2) -0.011(3)
C4 0.061(3) 0.069(3) 0.044(3) 0.020(2) 0.012(2) -0.008(3)
N5 0.044(2) 0.047(2) 0.049(2) 0.0124(18) 0.0136(17) -0.0026(17)
C6 0.047(3) 0.058(3) 0.072(3) 0.003(3) 0.021(2) -0.012(2)
C7 0.058(3) 0.048(3) 0.078(4) 0.023(3) 0.021(3) 0.008(2)
C8 0.073(4) 0.040(3) 0.087(4) 0.006(3) 0.035(3) 0.006(2)
C9 0.060(3) 0.044(3) 0.077(4) -0.003(2) 0.033(3) 0.009(2)
N10 0.048(2) 0.042(2) 0.052(2) -0.0047(17) 0.0185(18) 0.0018(17)
C11 0.074(3) 0.056(3) 0.055(3) -0.002(2) 0.037(3) 0.003(3)
C12 0.050(3) 0.050(3) 0.048(3) 0.004(2) 0.021(2) -0.004(2)
N13 0.055(2) 0.042(2) 0.043(2) 0.0026(17) 0.0167(18) -0.0047(17)
C14 0.049(3) 0.039(2) 0.049(3) 0.000(2) 0.014(2) -0.012(2)
C15 0.058(3) 0.038(3) 0.067(3) 0.007(2) 0.019(3) 0.001(2)
C16 0.058(3) 0.053(3) 0.063(3) 0.020(3) 0.016(3) 0.000(2)
C17 0.056(3) 0.060(3) 0.045(3) 0.004(2) 0.022(2) -0.004(2)
C18 0.067(3) 0.046(3) 0.052(3) -0.008(2) 0.019(2) -0.012(2)
C19 0.046(3) 0.054(3) 0.048(3) -0.002(2) 0.017(2) 0.004(2)
C20 0.038(2) 0.043(2) 0.043(2) 0.000(2) 0.0106(19) -0.0028(19)
N21 0.042(2) 0.043(2) 0.0347(19) -0.0005(15) 0.0065(16) 0.0033(16)
C22 0.044(2) 0.048(3) 0.040(2) -0.003(2) 0.0062(19) -0.006(2)
C23 0.055(3) 0.066(3) 0.038(3) 0.003(2) 0.000(2) -0.007(3)
C24 0.048(3) 0.065(3) 0.051(3) 0.014(2) -0.001(2) 0.000(2)
C25 0.040(2) 0.046(3) 0.061(3) 0.010(2) 0.011(2) 0.006(2)
C26 0.064(3) 0.057(3) 0.051(3) -0.013(2) 0.011(2) 0.004(2)

loop_
_atom_site_label
_atom_site_type_symbol
_atom_site_fract_x
_atom_site_fract_y
_atom_site_fract_z
_atom_site_U_iso_or_equiv
_atom_site_thermal_displace_type
_atom_site_occupancy
_atom_site_calc_flag
_atom_site_refinement_flags
_atom_site_disorder_group
Mn1 Mn 0.78298(9) 0.11077(3) 0.80182(5) 0.0399(2) Uani 1 d . .
Cl1 Cl 1.09868(15) 0.11101(6) 0.89100(10) 0.0624(4) Uani 1 d . .
P1 P 0.7355(2) 0.12931(6) 1.30033(10) 0.0605(4) Uani 1 d . .
F1 F 0.5545(5) 0.12306(17) 1.2211(3) 0.0946(12) Uani 1 d . .
F2 F 0.8281(8) 0.1615(2) 1.2306(3) 0.143(2) Uani 1 d . .
F3 F 0.9120(6) 0.1356(2) 1.3810(3) 0.1255(16) Uani 1 d . .
F4 F 0.7982(5) 0.07101(18) 1.2626(4) 0.1314(18) Uani 1 d . .
F5 F 0.6455(8) 0.0978(3) 1.3678(3) 0.186(3) Uani 1 d . .
F6 F 0.6773(7) 0.1914(2) 1.3281(4) 0.1430(19) Uani 1 d . .
N1 N 0.6607(5) 0.18435(16) 0.8684(2) 0.0435(9) Uani 1 d . .
C2 C 0.7058(7) 0.1692(2) 0.9711(3) 0.0553(12) Uani 1 d . .
H2A H 0.6507 0.1980 1.0034 0.066 Uiso 1 calc R .
H2B H 0.8342 0.1723 0.9965 0.066 Uiso 1 calc R .
C3 C 0.6467(7) 0.1078(2) 0.9939(3) 0.0594(13) Uani 1 d . .
H3A H 0.6554 0.1066 1.0612 0.071 Uiso 1 calc R .
H3B H 0.5210 0.1037 0.9614 0.071 Uiso 1 calc R .
C4 C 0.7431(7) 0.0537(2) 0.9703(3) 0.0582(13) Uani 1 d . .
H4A H 0.8709 0.0609 0.9906 0.070 Uiso 1 calc R .
H4B H 0.7174 0.0209 1.0068 0.070 Uiso 1 calc R .
N5 N 0.6962(5) 0.03620(16) 0.8680(3) 0.0468(9) Uani 1 d . .
C6 C 0.5066(6) 0.0172(2) 0.8387(4) 0.0579(13) Uani 1 d . .
H6A H 0.4907 -0.0166 0.8748 0.087 Uiso 1 calc R .
H6B H 0.4749 0.0075 0.7726 0.087 Uiso 1 calc R .
H6C H 0.4314 0.0485 0.8497 0.087 Uiso 1 calc R .
C7 C 0.8144(7) -0.0124(2) 0.8526(4) 0.0604(14) Uani 1 d . .
H7A H 0.7891 -0.0469 0.8857 0.073 Uiso 1 calc R .
H7B H 0.9376 -0.0013 0.8812 0.073 Uiso 1 calc R .
C8 C 0.7969(8) -0.0292(2) 0.7490(4) 0.0643(14) Uani 1 d . .
H8A H 0.6706 -0.0342 0.7188 0.077 Uiso 1 calc R .
H8B H 0.8530 -0.0672 0.7488 0.077 Uiso 1 calc R .
C9 C 0.8734(7) 0.0117(2) 0.6860(4) 0.0576(13) Uani 1 d . .
H9A H 0.9968 0.0204 0.7182 0.069 Uiso 1 calc R .
H9B H 0.8732 -0.0089 0.6280 0.069 Uiso 1 calc R .
N10 N 0.7755(5) 0.06822(16) 0.6608(3) 0.0465(9) Uani 1 d . .
C11 C 0.8765(7) 0.1108(2) 0.6167(4) 0.0580(13) Uani 1 d . .
H11A H 0.8511 0.1030 0.5494 0.070 Uiso 1 calc R .
H11B H 1.0038 0.1054 0.6439 0.070 Uiso 1 calc R .
C12 C 0.8266(6) 0.1734(2) 0.6321(3) 0.0480(11) Uani 1 d . .
N13 N 0.8207(5) 0.18499(16) 0.7206(3) 0.0463(9) Uani 1 d . .
C14 C 0.7713(6) 0.23686(19) 0.7471(3) 0.0454(11) Uani 1 d . .
C15 C 0.7332(6) 0.2825(2) 0.6834(4) 0.0538(12) Uani 1 d . .
H15A H 0.7006 0.3191 0.7015 0.065 Uiso 1 calc R .
C16 C 0.7445(7) 0.2728(2) 0.5921(4) 0.0578(13) Uani 1 d . .
H16A H 0.7227 0.3034 0.5485 0.069 Uiso 1 calc R .
C17 C 0.7882(6) 0.2176(2) 0.5650(3) 0.0522(12) Uani 1 d . .
H17A H 0.7916 0.2105 0.5029 0.063 Uiso 1 calc R .
C18 C 0.7559(7) 0.2375(2) 0.8480(3) 0.0545(12) Uani 1 d . .
H18A H 0.8745 0.2390 0.8910 0.065 Uiso 1 calc R .
H18B H 0.6914 0.2724 0.8582 0.065 Uiso 1 calc R .
C19 C 0.4653(6) 0.1906(2) 0.8273(3) 0.0486(11) Uani 1 d . .
H19A H 0.4318 0.2313 0.8313 0.058 Uiso 1 calc R .
H19B H 0.4026 0.1674 0.8642 0.058 Uiso 1 calc R .
C20 C 0.4077(5) 0.17099(19) 0.7254(3) 0.0416(10) Uani 1 d . .
N21 N 0.5010(5) 0.12616(15) 0.7045(2) 0.0405(8) Uani 1 d . .
C22 C 0.4684(6) 0.1071(2) 0.6152(3) 0.0448(10) Uani 1 d . .
C23 C 0.3320(7) 0.1309(2) 0.5445(3) 0.0552(12) Uani 1 d . .
H23A H 0.3080 0.1166 0.4829 0.066 Uiso 1 calc R .
C24 C 0.2332(6) 0.1756(2) 0.5669(3) 0.0571(13) Uani 1 d . .
H24A H 0.1398 0.1917 0.5204 0.069 Uiso 1 calc R .
C25 C 0.2707(6) 0.1969(2) 0.6576(3) 0.0496(11) Uani 1 d . .
H25A H 0.2058 0.2280 0.6730 0.059 Uiso 1 calc R .
C26 C 0.5936(7) 0.0595(2) 0.5999(4) 0.0578(13) Uani 1 d . .
H26A H 0.5490 0.0216 0.6136 0.069 Uiso 1 calc R .
H26B H 0.5971 0.0595 0.5341 0.069 Uiso 1 calc R .

loop_
_atom_type_symbol
_atom_type_description
_atom_type_scat_dispersion_real
_atom_type_scat_dispersion_imag
_atom_type_scat_source
C C 0.0033 0.0016 'International Tables Vol C Tables 4.2.6.8 and 6.1.1.4'
H H 0.0000 0.0000 'International Tables Vol C Tables 4.2.6.8 and 6.1.1.4'
N N 0.0061 0.0033 'International Tables Vol C Tables 4.2.6.8 and 6.1.1.4'
F F 0.0171 0.0103 'International Tables Vol C Tables 4.2.6.8 and 6.1.1.4'
P P 0.1023 0.0942 'International Tables Vol C Tables 4.2.6.8 and 6.1.1.4'
Cl Cl 0.1484 0.1585 'International Tables Vol C Tables 4.2.6.8 and 6.1.1.4'
Mn Mn 0.3368 0.7283 'International Tables Vol C Tables 4.2.6.8 and 6.1.1.4'

loop_
_geom_angle_atom_site_label_1
_geom_angle_atom_site_label_2
_geom_angle_atom_site_label_3
_geom_angle
_geom_angle_site_symmetry_1
_geom_angle_site_symmetry_3
_geom_angle_publ_flag
N13 Mn1 N5 169.66(14) . . y
N13 Mn1 N1 77.66(14) . . y
N5 Mn1 N1 100.14(14) . . y
N13 Mn1 N10 78.82(14) . . y
N5 Mn1 N10 97.79(14) . . y
N1 Mn1 N10 142.48(13) . . y
N13 Mn1 N21 77.27(14) . . y
N5 Mn1 N21 92.41(13) . . y
N1 Mn1 N21 73.64(12) . . y
N10 Mn1 N21 72.93(13) . . y
N13 Mn1 Cl1 91.87(11) . . y
N5 Mn1 Cl1 98.45(11) . . y
N1 Mn1 Cl1 103.86(10) . . y
N10 Mn1 Cl1 105.73(10) . . y
N21 Mn1 Cl1 169.13(10) . . y
F5 P1 F4 93.8(4) . . ?
F5 P1 F3 90.6(3) . . ?
F4 P1 F3 93.1(3) . . ?
F5 P1 F6 92.6(4) . . ?
F4 P1 F6 173.4(3) . . ?
F3 P1 F6 88.6(3) . . ?
F5 P1 F2 179.8(3) . . ?
F4 P1 F2 86.1(3) . . ?
F3 P1 F2 89.5(3) . . ?
F6 P1 F2 87.5(3) . . ?
F5 P1 F1 88.1(3) . . ?
F4 P1 F1 87.8(2) . . ?
F3 P1 F1 178.4(3) . . ?
F6 P1 F1 90.7(2) . . ?
F2 P1 F1 91.9(3) . . ?
C19 N1 C18 110.3(4) . . ?
C19 N1 C2 112.2(3) . . ?
C18 N1 C2 113.1(3) . . ?
C19 N1 Mn1 113.1(3) . . ?
C18 N1 Mn1 103.4(3) . . ?
C2 N1 Mn1 104.3(3) . . ?
N1 C2 C3 115.1(4) . . ?
C4 C3 C2 119.7(4) . . ?
N5 C4 C3 115.8(4) . . ?
C6 N5 C7 109.9(4) . . ?
C6 N5 C4 109.3(4) . . ?
C7 N5 C4 110.5(4) . . ?
C6 N5 Mn1 120.1(3) . . ?
C7 N5 Mn1 104.0(3) . . ?
C4 N5 Mn1 102.5(3) . . ?
N5 C7 C8 115.7(4) . . ?
C7 C8 C9 119.6(4) . . ?
N10 C9 C8 115.0(4) . . ?
C26 N10 C9 112.2(4) . . ?
C26 N10 C11 110.6(4) . . ?
C9 N10 C11 112.2(4) . . ?
C26 N10 Mn1 113.8(3) . . ?
C9 N10 Mn1 104.7(3) . . ?
C11 N10 Mn1 102.9(3) . . ?
N10 C11 C12 111.5(4) . . ?
N13 C12 C17 119.3(4) . . ?
N13 C12 C11 113.9(4) . . ?
C17 C12 C11 126.7(4) . . ?
C14 N13 C12 122.9(4) . . ?
C14 N13 Mn1 116.8(3) . . ?
C12 N13 Mn1 115.4(3) . . ?
N13 C14 C15 120.0(4) . . ?
N13 C14 C18 113.3(4) . . ?
C15 C14 C18 126.6(4) . . ?
C14 C15 C16 118.6(5) . . ?
C15 C16 C17 120.3(5) . . ?
C12 C17 C16 118.7(4) . . ?
N1 C18 C14 110.9(4) . . ?
N1 C19 C20 112.4(3) . . ?
N21 C20 C25 121.6(4) . . ?
N21 C20 C19 114.5(4) . . ?
C25 C20 C19 123.8(4) . . ?
C20 N21 C22 119.8(4) . . ?
C20 N21 Mn1 117.3(3) . . ?
C22 N21 Mn1 117.6(3) . . ?
N21 C22 C23 121.2(4) . . ?
N21 C22 C26 114.4(4) . . ?
C23 C22 C26 124.5(4) . . ?
C24 C23 C22 118.7(5) . . ?
C23 C24 C25 120.4(4) . . ?
C24 C25 C20 118.2(4) . . ?
N10 C26 C22 111.3(4) . . ?

loop_
_geom_bond_atom_site_label_1
_geom_bond_atom_site_label_2
_geom_bond_distance
_geom_bond_site_symmetry_2
_geom_bond_publ_flag
Mn1 N13 2.1308(36) . y
Mn1 N5 2.1487(36) . y
Mn1 N1 2.2670(37) . y
Mn1 N10 2.2676(37) . y
Mn1 N21 2.3025(35) . y
Mn1 Cl1 2.4539(15) . y
P1 F5 1.5278(45) . ?
P1 F4 1.5640(42) . ?
P1 F3 1.5640(39) . ?
P1 F6 1.5700(45) . ?
P1 F2 1.5734(44) . ?
P1 F1 1.5763(36) . ?
N1 C19 1.4828(54) . ?
N1 C18 1.4892(56) . ?
N1 C2 1.4927(53) . ?
C2 C3 1.5355(68) . ?
C3 C4 1.5263(72) . ?
C4 N5 1.4992(60) . ?
N5 C6 1.4832(57) . ?
N5 C7 1.4914(60) . ?
C7 C8 1.5356(75) . ?
C8 C9 1.5335(68) . ?
C9 N10 1.4903(57) . ?
N10 C26 1.4720(60) . ?
N10 C11 1.4935(59) . ?
C11 C12 1.5105(65) . ?
C12 N13 1.3350(56) . ?
C12 C17 1.3843(64) . ?
N13 C14 1.3307(56) . ?
C14 C15 1.3764(64) . ?
C14 C18 1.5123(65) . ?
C15 C16 1.3796(70) . ?
C16 C17 1.3861(69) . ?
C19 C20 1.5100(60) . ?
C20 N21 1.3318(53) . ?
C20 C25 1.3829(59) . ?
N21 C22 1.3381(54) . ?
C22 C23 1.3828(63) . ?
C22 C26 1.5099(63) . ?
C23 C24 1.3637(70) . ?
C24 C25 1.3725(67) . ?
